data_8105375
loop_
_publ_author_name
'Zhang, Jia-Jing'
'Chen, Dian-Xing'
'Lv, Liang-Yan'
'Qi, Cong-Hui'
'Xu, Wei-Cheng'
'Hou, Gui-Ge'

_publ_section_title
;
 Crystal structure and anti-inflammatory activity of
 (3E,5E)-3,5-bis(2-fluorobenzylidene)-1-((4-fluorophenyl)sulfonyl)piperidin-4-one,
 C25H18F3NO3S
;
_journal_issue 5
_journal_name_full 'Zeitschrift f\"ur Kristallographie - New Crystal Structures'
_journal_page_first 1051
_journal_page_last 1053
_journal_paper_doi 10.1515/ncrs-2020-0165
_journal_volume 235
_journal_year 2020
_chemical_formula_moiety 'C25 H18 F3 N O3 S'
_chemical_formula_sum 'C25 H18 F3 N O3 S'
_chemical_formula_weight 469.46
_space_group_crystal_system orthorhombic
_space_group_IT_number 29
_space_group_name_Hall 'P 2c -2ac'
_space_group_name_H-M_alt 'P c a 21'
_atom_sites_solution_hydrogens geom
_audit_creation_method SHELXL-2017/1
_cell_angle_alpha 90
_cell_angle_beta 90
_cell_angle_gamma 90
_cell_formula_units_Z 4
_cell_length_a 19.1142(7)
_cell_length_b 11.6722(5)
_cell_length_c 9.2390(3)
_cell_measurement_reflns_used 7091
_cell_measurement_temperature 100.02(10)
_cell_measurement_theta_max 28.2850
_cell_measurement_theta_min 2.7620
_cell_volume 2061.26(13)
_computing_cell_refinement 'CrysAlisPro 1.171.38.43f (Rigaku OD, 2017)'
_computing_data_collection 'CrysAlisPro 1.171.38.43f (Rigaku OD, 2017)'
_computing_data_reduction 'CrysAlisPro 1.171.38.43f (Rigaku OD, 2017)'
_computing_molecular_graphics 'Bruker SHELXTL'
_computing_publication_material 'Bruker SHELXTL'
_computing_structure_refinement 'SHELXL-2017/1 (Sheldrick, 2015)'
_computing_structure_solution 'SHELXL-2017/1 (Sheldrick, 2015)'
_diffrn_ambient_temperature 100.02(10)
_diffrn_measured_fraction_theta_full 0.999
_diffrn_measured_fraction_theta_max 0.906
_diffrn_measurement_device_type 'SuperNova, Dual, Cu at zero, AtlasS2'
_diffrn_measurement_method 'CCD plate'
_diffrn_radiation_type MoK\a
_diffrn_radiation_wavelength 0.71073
_diffrn_reflns_av_R_equivalents 0.0409
_diffrn_reflns_av_unetI/netI 0.0467
_diffrn_reflns_Laue_measured_fraction_full 0.999
_diffrn_reflns_Laue_measured_fraction_max 0.906
_diffrn_reflns_limit_h_max 23
_diffrn_reflns_limit_h_min -24
_diffrn_reflns_limit_k_max 15
_diffrn_reflns_limit_k_min -10
_diffrn_reflns_limit_l_max 11
_diffrn_reflns_limit_l_min -11
_diffrn_reflns_number 17212
_diffrn_reflns_point_group_measured_fraction_full 0.996
_diffrn_reflns_point_group_measured_fraction_max 0.853
_diffrn_reflns_theta_full 25.242
_diffrn_reflns_theta_max 29.585
_diffrn_reflns_theta_min 2.044
_diffrn_source 'micro-focus sealed X-ray tube'
_exptl_absorpt_coefficient_mu 0.214
_exptl_absorpt_correction_T_max 1.00000
_exptl_absorpt_correction_T_min 0.45463
_exptl_absorpt_correction_type multi-scan
_exptl_absorpt_process_details
;
CrysAlisPro 1.171.38.43f (Rigaku Oxford Diffraction, 2017)
Empirical absorption correction using spherical harmonics,
 implemented in SCALE3 ABSPACK scaling algorithm.
;
_exptl_crystal_colour yellow
_exptl_crystal_density_diffrn 1.513
_exptl_crystal_description block
_exptl_crystal_F_000 968
_exptl_crystal_size_max 0.140
_exptl_crystal_size_mid 0.120
_exptl_crystal_size_min 0.110
_refine_diff_density_max 0.252
_refine_diff_density_min -0.367
_refine_diff_density_rms 0.052
_refine_ls_abs_structure_details
;
 Flack x determined using 1718 quotients [(I+)-(I-)]/[(I+)+(I-)]
 (Parsons, Flack and Wagner, Acta Cryst. B69 (2013) 249-259).
;
_refine_ls_abs_structure_Flack -0.11(4)
_refine_ls_extinction_coef .
_refine_ls_extinction_method none
_refine_ls_goodness_of_fit_ref 1.038
_refine_ls_hydrogen_treatment constr
_refine_ls_matrix_type full
_refine_ls_number_parameters 298
_refine_ls_number_reflns 4946
_refine_ls_number_restraints 1
_refine_ls_restrained_S_all 1.038
_refine_ls_R_factor_all 0.0502
_refine_ls_R_factor_gt 0.0422
_refine_ls_shift/su_max 0.001
_refine_ls_shift/su_mean 0.000
_refine_ls_structure_factor_coef Fsqd
_refine_ls_weighting_details 'w=1/[\s^2^(Fo^2^)+(0.0450P)^2^+0.4261P] where P=(Fo^2^+2Fc^2^)/3'
_refine_ls_weighting_scheme calc
_refine_ls_wR_factor_gt 0.0912
_refine_ls_wR_factor_ref 0.0974
_reflns_Friedel_coverage 0.777
_reflns_Friedel_fraction_full 0.991
_reflns_Friedel_fraction_max 0.794
_reflns_number_gt 4413
_reflns_number_total 4946
_reflns_threshold_expression 'I > 2\s(I)'
_cod_data_source_file suppl_ncrs-2020-0165_suppl.cif
_cod_data_source_block H24a
_cod_database_code 8105375
_shelx_shelxl_version_number 2017/1
_shelx_space_group_comment
;
The symmetry employed for this shelxl refinement is uniquely defined
by the following loop, which should always be used as a source of
symmetry information in preference to the above space-group names.
They are only intended as comments.
;
_shelx_estimated_absorpt_t_min 0.971
_shelx_estimated_absorpt_t_max 0.977

loop_
_space_group_symop_operation_xyz
'x, y, z'
'-x, -y, z+1/2'
'x+1/2, -y, z'
'-x+1/2, y, z+1/2'

loop_
_atom_site_label
_atom_site_type_symbol
_atom_site_fract_x
_atom_site_fract_y
_atom_site_fract_z
_atom_site_U_iso_or_equiv
_atom_site_adp_type
_atom_site_occupancy
_atom_site_site_symmetry_order
_atom_site_calc_flag
_atom_site_refinement_flags_posn
_atom_site_refinement_flags_adp
_atom_site_refinement_flags_occupancy
_atom_site_disorder_assembly
_atom_site_disorder_group
C1 C 0.92897(17) -0.0796(3) 0.0819(3) 0.0237(6) Uani 1 1 d . . . . .
H1A H 0.969086 -0.125161 0.110489 0.028 Uiso 1 1 calc R U . . .
H1B H 0.904469 -0.120373 0.005714 0.028 Uiso 1 1 calc R U . . .
C2 C 0.88111(16) -0.0640(3) 0.2093(3) 0.0219(6) Uani 1 1 d . . . . .
C3 C 0.90253(15) 0.0227(3) 0.3205(3) 0.0230(6) Uani 1 1 d . . . . .
C4 C 0.95125(15) 0.1151(3) 0.2744(3) 0.0220(6) Uani 1 1 d . . . . .
C5 C 0.99163(16) 0.1005(3) 0.1344(3) 0.0237(6) Uani 1 1 d . . . . .
H5A H 1.001687 0.175407 0.093997 0.028 Uiso 1 1 calc R U . . .
H5B H 1.035898 0.063236 0.154919 0.028 Uiso 1 1 calc R U . . .
C6 C 0.81814(16) -0.1124(3) 0.2243(3) 0.0240(6) Uani 1 1 d . . . . .
H6 H 0.792106 -0.089222 0.304170 0.029 Uiso 1 1 calc R U . . .
C7 C 0.78523(16) -0.1978(3) 0.1296(3) 0.0244(6) Uani 1 1 d . . . . .
C8 C 0.81963(17) -0.2922(3) 0.0738(3) 0.0283(7) Uani 1 1 d . . . . .
C9 C 0.7878(2) -0.3713(3) -0.0151(4) 0.0343(8) Uani 1 1 d . . . . .
H9 H 0.812752 -0.433573 -0.050644 0.041 Uiso 1 1 calc R U . . .
C10 C 0.7183(2) -0.3567(3) -0.0505(4) 0.0359(8) Uani 1 1 d . . . . .
H10 H 0.696198 -0.408852 -0.111302 0.043 Uiso 1 1 calc R U . . .
C11 C 0.68153(18) -0.2646(3) 0.0041(3) 0.0320(8) Uani 1 1 d . . . . .
H11 H 0.634667 -0.254617 -0.019862 0.038 Uiso 1 1 calc R U . . .
C12 C 0.71449(17) -0.1869(3) 0.0949(3) 0.0279(7) Uani 1 1 d . . . . .
H12 H 0.688959 -0.126346 0.133398 0.033 Uiso 1 1 calc R U . . .
C13 C 0.95049(16) 0.2103(3) 0.3563(3) 0.0237(6) Uani 1 1 d . . . . .
H13 H 0.924030 0.206479 0.440661 0.028 Uiso 1 1 calc R U . . .
C14 C 0.98633(15) 0.3198(3) 0.3291(3) 0.0227(6) Uani 1 1 d . . . . .
C15 C 0.95304(17) 0.4211(3) 0.3693(3) 0.0272(7) Uani 1 1 d . . . . .
C16 C 0.97967(17) 0.5273(3) 0.3421(4) 0.0308(7) Uani 1 1 d . . . . .
H16 H 0.955561 0.592710 0.370741 0.037 Uiso 1 1 calc R U . . .
C17 C 1.04345(18) 0.5361(3) 0.2710(3) 0.0304(7) Uani 1 1 d . . . . .
H17 H 1.061740 0.607866 0.249059 0.037 Uiso 1 1 calc R U . . .
C18 C 1.07981(17) 0.4382(3) 0.2326(4) 0.0291(7) Uani 1 1 d . . . . .
H18 H 1.122988 0.444102 0.186786 0.035 Uiso 1 1 calc R U . . .
C19 C 1.05177(16) 0.3312(3) 0.2626(3) 0.0260(7) Uani 1 1 d . . . . .
H19 H 1.076896 0.265832 0.238014 0.031 Uiso 1 1 calc R U . . .
C20 C 0.84272(15) 0.1839(2) -0.0002(3) 0.0208(6) Uani 1 1 d . . . . .
C21 C 0.77656(16) 0.1383(3) 0.0258(3) 0.0261(7) Uani 1 1 d . . . . .
H21 H 0.764816 0.066093 -0.009261 0.031 Uiso 1 1 calc R U . . .
C22 C 0.72859(17) 0.2015(3) 0.1041(4) 0.0313(7) Uani 1 1 d . . . . .
H22 H 0.683907 0.173226 0.121841 0.038 Uiso 1 1 calc R U . . .
C23 C 0.74856(19) 0.3071(3) 0.1550(4) 0.0310(7) Uani 1 1 d . . . . .
C24 C 0.81335(17) 0.3537(3) 0.1305(3) 0.0282(7) Uani 1 1 d . . . . .
H24 H 0.824879 0.425619 0.166656 0.034 Uiso 1 1 calc R U . . .
C25 C 0.86106(17) 0.2912(3) 0.0506(3) 0.0245(6) Uani 1 1 d . . . . .
H25 H 0.905181 0.321069 0.031193 0.029 Uiso 1 1 calc R U . . .
F1 F 0.88669(11) -0.31159(18) 0.1142(2) 0.0385(5) Uani 1 1 d . . . . .
F2 F 0.89017(9) 0.41300(17) 0.4371(2) 0.0347(5) Uani 1 1 d . . . . .
F3 F 0.70209(11) 0.3690(2) 0.2336(2) 0.0468(6) Uani 1 1 d . . . . .
N1 N 0.95296(13) 0.0322(2) 0.0267(3) 0.0230(5) Uani 1 1 d . . . . .
O1 O 0.87751(12) 0.02028(19) 0.4428(2) 0.0288(5) Uani 1 1 d . . . . .
O2 O 0.86955(12) 0.0150(2) -0.1752(2) 0.0311(5) Uani 1 1 d . . . . .
O3 O 0.95212(12) 0.1790(2) -0.1632(2) 0.0318(5) Uani 1 1 d . . . . .
S1 S 0.90554(4) 0.10069(6) -0.09250(8) 0.02328(17) Uani 1 1 d . . . . .

loop_
_atom_site_aniso_label
_atom_site_aniso_U_11
_atom_site_aniso_U_22
_atom_site_aniso_U_33
_atom_site_aniso_U_23
_atom_site_aniso_U_13
_atom_site_aniso_U_12
C1 0.0269(16) 0.0208(16) 0.0235(15) 0.0001(12) 0.0005(11) 0.0026(13)
C2 0.0253(16) 0.0210(16) 0.0194(14) 0.0016(12) -0.0012(11) 0.0031(12)
C3 0.0236(16) 0.0240(17) 0.0213(15) 0.0019(12) -0.0013(11) 0.0033(12)
C4 0.0203(15) 0.0264(17) 0.0192(14) 0.0013(12) -0.0016(10) 0.0041(12)
C5 0.0202(15) 0.0266(17) 0.0242(15) 0.0006(12) 0.0016(11) 0.0018(12)
C6 0.0292(16) 0.0222(16) 0.0206(14) 0.0015(11) 0.0013(11) 0.0030(12)
C7 0.0302(17) 0.0244(16) 0.0186(14) 0.0051(12) 0.0024(12) -0.0034(13)
C8 0.0329(19) 0.0249(17) 0.0270(17) 0.0065(13) 0.0001(13) -0.0008(13)
C9 0.050(2) 0.0216(17) 0.0310(18) 0.0017(14) 0.0073(15) -0.0033(15)
C10 0.047(2) 0.034(2) 0.0270(17) 0.0021(13) 0.0005(13) -0.0170(16)
C11 0.0330(18) 0.038(2) 0.0251(16) 0.0025(14) 0.0024(13) -0.0134(15)
C12 0.0309(17) 0.0275(18) 0.0253(16) 0.0056(13) 0.0024(12) -0.0030(14)
C13 0.0211(15) 0.0300(17) 0.0199(14) -0.0004(12) 0.0002(10) 0.0019(12)
C14 0.0241(15) 0.0257(17) 0.0183(14) -0.0024(12) -0.0016(11) 0.0007(13)
C15 0.0232(16) 0.0352(19) 0.0232(16) -0.0072(12) 0.0002(10) 0.0008(13)
C16 0.0345(18) 0.0263(18) 0.0315(17) -0.0089(14) -0.0002(13) 0.0015(14)
C17 0.0370(19) 0.0270(18) 0.0274(16) -0.0018(14) -0.0013(13) -0.0057(14)
C18 0.0275(17) 0.0337(19) 0.0263(16) -0.0049(14) 0.0026(12) -0.0058(14)
C19 0.0240(16) 0.0297(18) 0.0242(16) -0.0049(13) 0.0009(11) 0.0007(13)
C20 0.0246(15) 0.0214(16) 0.0164(13) 0.0042(11) -0.0013(11) 0.0053(12)
C21 0.0272(16) 0.0290(18) 0.0220(15) 0.0035(13) -0.0037(11) 0.0019(13)
C22 0.0210(16) 0.043(2) 0.0296(18) 0.0083(14) 0.0013(12) 0.0040(14)
C23 0.0326(18) 0.0389(19) 0.0216(15) 0.0046(15) 0.0033(11) 0.0150(17)
C24 0.0345(18) 0.0259(18) 0.0243(15) 0.0002(13) -0.0013(13) 0.0075(14)
C25 0.0257(16) 0.0249(17) 0.0228(15) 0.0039(12) 0.0012(11) 0.0019(12)
F1 0.0381(11) 0.0326(12) 0.0449(12) 0.0034(9) -0.0034(9) 0.0095(9)
F2 0.0279(10) 0.0369(11) 0.0394(12) -0.0094(8) 0.0074(8) 0.0018(8)
F3 0.0453(13) 0.0559(15) 0.0392(12) 0.0005(11) 0.0143(10) 0.0239(11)
N1 0.0243(13) 0.0218(14) 0.0231(13) 0.0006(10) 0.0003(9) 0.0015(10)
O1 0.0333(12) 0.0319(13) 0.0211(11) -0.0004(9) 0.0029(8) -0.0053(10)
O2 0.0387(14) 0.0331(14) 0.0216(11) -0.0055(9) -0.0056(9) 0.0072(10)
O3 0.0348(13) 0.0344(14) 0.0262(12) 0.0082(10) 0.0113(9) 0.0071(10)
S1 0.0275(4) 0.0255(4) 0.0168(3) 0.0007(3) 0.0016(3) 0.0044(3)

loop_
_atom_type_symbol
_atom_type_description
_atom_type_scat_dispersion_real
_atom_type_scat_dispersion_imag
_atom_type_scat_source
C C 0.0033 0.0016 'International Tables Vol C Tables 4.2.6.8 and 6.1.1.4'
H H 0.0000 0.0000 'International Tables Vol C Tables 4.2.6.8 and 6.1.1.4'
N N 0.0061 0.0033 'International Tables Vol C Tables 4.2.6.8 and 6.1.1.4'
O O 0.0106 0.0060 'International Tables Vol C Tables 4.2.6.8 and 6.1.1.4'
F F 0.0171 0.0103 'International Tables Vol C Tables 4.2.6.8 and 6.1.1.4'
S S 0.1246 0.1234 'International Tables Vol C Tables 4.2.6.8 and 6.1.1.4'

loop_
_geom_angle_atom_site_label_1
_geom_angle_atom_site_label_2
_geom_angle_atom_site_label_3
_geom_angle
_geom_angle_site_symmetry_1
_geom_angle_site_symmetry_3
N1 C1 C2 110.7(2) . .
N1 C1 H1A 109.5 . .
C2 C1 H1A 109.5 . .
N1 C1 H1B 109.5 . .
C2 C1 H1B 109.5 . .
H1A C1 H1B 108.1 . .
C6 C2 C3 117.4(3) . .
C6 C2 C1 125.3(3) . .
C3 C2 C1 116.9(3) . .
O1 C3 C4 121.6(3) . .
O1 C3 C2 120.6(3) . .
C4 C3 C2 117.7(3) . .
C13 C4 C3 115.5(3) . .
C13 C4 C5 125.4(3) . .
C3 C4 C5 118.8(3) . .
N1 C5 C4 112.4(2) . .
N1 C5 H5A 109.1 . .
C4 C5 H5A 109.1 . .
N1 C5 H5B 109.1 . .
C4 C5 H5B 109.1 . .
H5A C5 H5B 107.9 . .
C2 C6 C7 127.6(3) . .
C2 C6 H6 116.2 . .
C7 C6 H6 116.2 . .
C8 C7 C12 116.6(3) . .
C8 C7 C6 124.0(3) . .
C12 C7 C6 119.3(3) . .
F1 C8 C9 118.1(3) . .
F1 C8 C7 118.7(3) . .
C9 C8 C7 123.1(3) . .
C8 C9 C10 119.0(3) . .
C8 C9 H9 120.5 . .
C10 C9 H9 120.5 . .
C9 C10 C11 120.0(3) . .
C9 C10 H10 120.0 . .
C11 C10 H10 120.0 . .
C10 C11 C12 119.9(3) . .
C10 C11 H11 120.0 . .
C12 C11 H11 120.0 . .
C11 C12 C7 121.3(3) . .
C11 C12 H12 119.3 . .
C7 C12 H12 119.3 . .
C4 C13 C14 128.1(3) . .
C4 C13 H13 116.0 . .
C14 C13 H13 116.0 . .
C15 C14 C19 116.4(3) . .
C15 C14 C13 118.6(3) . .
C19 C14 C13 125.0(3) . .
F2 C15 C16 118.5(3) . .
F2 C15 C14 117.9(3) . .
C16 C15 C14 123.5(3) . .
C15 C16 C17 118.8(3) . .
C15 C16 H16 120.6 . .
C17 C16 H16 120.6 . .
C18 C17 C16 120.1(3) . .
C18 C17 H17 120.0 . .
C16 C17 H17 120.0 . .
C17 C18 C19 119.9(3) . .
C17 C18 H18 120.1 . .
C19 C18 H18 120.1 . .
C18 C19 C14 121.2(3) . .
C18 C19 H19 119.4 . .
C14 C19 H19 119.4 . .
C25 C20 C21 121.2(3) . .
C25 C20 S1 119.3(2) . .
C21 C20 S1 119.4(2) . .
C22 C21 C20 119.3(3) . .
C22 C21 H21 120.4 . .
C20 C21 H21 120.4 . .
C23 C22 C21 118.3(3) . .
C23 C22 H22 120.8 . .
C21 C22 H22 120.8 . .
F3 C23 C24 118.0(3) . .
F3 C23 C22 118.7(3) . .
C24 C23 C22 123.4(3) . .
C23 C24 C25 118.4(3) . .
C23 C24 H24 120.8 . .
C25 C24 H24 120.8 . .
C24 C25 C20 119.5(3) . .
C24 C25 H25 120.3 . .
C20 C25 H25 120.3 . .
C5 N1 C1 113.7(2) . .
C5 N1 S1 117.9(2) . .
C1 N1 S1 119.6(2) . .
O3 S1 O2 120.00(15) . .
O3 S1 N1 105.91(14) . .
O2 S1 N1 106.48(13) . .
O3 S1 C20 107.00(14) . .
O2 S1 C20 108.36(14) . .
N1 S1 C20 108.70(13) . .

loop_
_geom_bond_atom_site_label_1
_geom_bond_atom_site_label_2
_geom_bond_distance
_geom_bond_site_symmetry_2
C1 N1 1.474(4) .
C1 C2 1.502(4) .
C1 H1A 0.9700 .
C1 H1B 0.9700 .
C2 C6 1.337(4) .
C2 C3 1.499(4) .
C3 O1 1.227(4) .
C3 C4 1.487(4) .
C4 C13 1.345(4) .
C4 C5 1.516(4) .
C5 N1 1.473(4) .
C5 H5A 0.9700 .
C5 H5B 0.9700 .
C6 C7 1.469(4) .
C6 H6 0.9300 .
C7 C8 1.383(4) .
C7 C12 1.395(5) .
C8 F1 1.354(4) .
C8 C9 1.377(5) .
C9 C10 1.378(5) .
C9 H9 0.9300 .
C10 C11 1.380(5) .
C10 H10 0.9300 .
C11 C12 1.386(5) .
C11 H11 0.9300 .
C12 H12 0.9300 .
C13 C14 1.472(4) .
C13 H13 0.9300 .
C14 C15 1.392(4) .
C14 C19 1.400(4) .
C15 F2 1.358(4) .
C15 C16 1.364(5) .
C16 C17 1.389(5) .
C16 H16 0.9300 .
C17 C18 1.384(5) .
C17 H17 0.9300 .
C18 C19 1.387(5) .
C18 H18 0.9300 .
C19 H19 0.9300 .
C20 C25 1.383(4) .
C20 C21 1.393(4) .
C20 S1 1.764(3) .
C21 C22 1.382(4) .
C21 H21 0.9300 .
C22 C23 1.374(5) .
C22 H22 0.9300 .
C23 F3 1.356(4) .
C23 C24 1.372(5) .
C24 C25 1.381(4) .
C24 H24 0.9300 .
C25 H25 0.9300 .
N1 S1 1.635(3) .
O2 S1 1.434(2) .
O3 S1 1.433(2) .

loop_
_geom_hbond_atom_site_label_D
_geom_hbond_atom_site_label_H
_geom_hbond_atom_site_label_A
_geom_hbond_distance_DH
_geom_hbond_distance_HA
_geom_hbond_distance_DA
_geom_hbond_angle_DHA
_geom_hbond_site_symmetry_A
_geom_hbond_publ_flag
C5 H5B O2 0.97 2.56 3.457(4) 153.5 2_755 yes
C1 H1A O3 0.97 2.65 3.473(4) 142.5 2_755 yes

loop_
_geom_torsion_atom_site_label_1
_geom_torsion_atom_site_label_2
_geom_torsion_atom_site_label_3
_geom_torsion_atom_site_label_4
_geom_torsion
_geom_torsion_site_symmetry_1
_geom_torsion_site_symmetry_2
_geom_torsion_site_symmetry_3
_geom_torsion_site_symmetry_4
N1 C1 C2 C6 129.5(3) . . . .
N1 C1 C2 C3 -43.4(3) . . . .
C6 C2 C3 O1 25.4(4) . . . .
C1 C2 C3 O1 -161.0(3) . . . .
C6 C2 C3 C4 -150.8(3) . . . .
C1 C2 C3 C4 22.8(4) . . . .
O1 C3 C4 C13 -18.2(4) . . . .
C2 C3 C4 C13 157.9(3) . . . .
O1 C3 C4 C5 167.6(3) . . . .
C2 C3 C4 C5 -16.2(4) . . . .
C13 C4 C5 N1 -142.9(3) . . . .
C3 C4 C5 N1 30.7(4) . . . .
C3 C2 C6 C7 179.2(3) . . . .
C1 C2 C6 C7 6.3(5) . . . .
C2 C6 C7 C8 44.0(5) . . . .
C2 C6 C7 C12 -137.7(3) . . . .
C12 C7 C8 F1 -174.6(3) . . . .
C6 C7 C8 F1 3.8(4) . . . .
C12 C7 C8 C9 1.8(5) . . . .
C6 C7 C8 C9 -179.9(3) . . . .
F1 C8 C9 C10 176.2(3) . . . .
C7 C8 C9 C10 -0.1(5) . . . .
C8 C9 C10 C11 -0.7(5) . . . .
C9 C10 C11 C12 -0.1(5) . . . .
C10 C11 C12 C7 1.8(5) . . . .
C8 C7 C12 C11 -2.6(4) . . . .
C6 C7 C12 C11 179.0(3) . . . .
C3 C4 C13 C14 -172.5(3) . . . .
C5 C4 C13 C14 1.2(5) . . . .
C4 C13 C14 C15 144.2(3) . . . .
C4 C13 C14 C19 -34.5(5) . . . .
C19 C14 C15 F2 -178.5(3) . . . .
C13 C14 C15 F2 2.6(4) . . . .
C19 C14 C15 C16 2.5(4) . . . .
C13 C14 C15 C16 -176.3(3) . . . .
F2 C15 C16 C17 -179.1(3) . . . .
C14 C15 C16 C17 -0.1(5) . . . .
C15 C16 C17 C18 -1.9(5) . . . .
C16 C17 C18 C19 1.4(5) . . . .
C17 C18 C19 C14 1.1(5) . . . .
C15 C14 C19 C18 -3.0(4) . . . .
C13 C14 C19 C18 175.8(3) . . . .
C25 C20 C21 C22 -0.2(4) . . . .
S1 C20 C21 C22 176.9(2) . . . .
C20 C21 C22 C23 -0.7(4) . . . .
C21 C22 C23 F3 -179.1(3) . . . .
C21 C22 C23 C24 0.9(5) . . . .
F3 C23 C24 C25 179.9(3) . . . .
C22 C23 C24 C25 -0.1(5) . . . .
C23 C24 C25 C20 -0.8(4) . . . .
C21 C20 C25 C24 1.0(4) . . . .
S1 C20 C25 C24 -176.1(2) . . . .
C4 C5 N1 C1 -53.2(3) . . . .
C4 C5 N1 S1 94.1(3) . . . .
C2 C1 N1 C5 59.8(3) . . . .
C2 C1 N1 S1 -87.0(3) . . . .
C5 N1 S1 O3 55.8(2) . . . .
C1 N1 S1 O3 -158.8(2) . . . .
C5 N1 S1 O2 -175.4(2) . . . .
C1 N1 S1 O2 -30.0(2) . . . .
C5 N1 S1 C20 -58.8(2) . . . .
C1 N1 S1 C20 86.5(2) . . . .
C25 C20 S1 O3 -29.7(3) . . . .
C21 C20 S1 O3 153.0(2) . . . .
C25 C20 S1 O2 -160.5(2) . . . .
C21 C20 S1 O2 22.3(3) . . . .
C25 C20 S1 N1 84.2(3) . . . .
C21 C20 S1 N1 -93.0(2) . . . .
